data_7223962
loop_
_publ_author_name
'Yang, Pengpeng'
'Lin, Chenguang'
'Zhuang, Wei'
'Wen, Qingshi'
'Zou, Fengxia'
'Zhou, Jingwei'
'Wu, Jinglan'
'Ying, Hanjie'

_publ_section_title
;
 Insight into a direct solid--solid transformation: a potential approach
 for the removal of residual solvents
;
_journal_issue 10
_journal_name_full CrystEngComm
_journal_page_first 1699
_journal_paper_doi 10.1039/C6CE00034G
_journal_volume 18
_journal_year 2016
_chemical_absolute_configuration ad
_chemical_compound_source Biotogether
_chemical_formula_moiety 'C10H11N5O6PNa (5 H2O)'
_chemical_formula_sum 'C10 H21 N5 Na O11 P'
_chemical_formula_weight 441.28
_chemical_name_common 'cAMPNa ;  CYCLIC AMP SODIUM SALT;3',5'-CYCLIC AMP SODIUM SALT'
_chemical_name_systematic 'ADENOSINE-3',5'-CYCLIC PHOSPHATE SODIUM'
_chemical_properties_physical Heat-sensitive
_space_group_IT_number 19
_symmetry_cell_setting orthorhombic
_symmetry_space_group_name_Hall 'P 2ac 2ab'
_symmetry_space_group_name_H-M 'P 21 21 21'
_atom_sites_solution_hydrogens geom
_atom_sites_solution_primary direct
_atom_sites_solution_secondary difmap
_audit_creation_method SHELXL-97
_audit_update_record
;
2014-09-29 deposited with the CCDC.
2016-01-21 downloaded from the CCDC.
;
_cell_angle_alpha 90.00
_cell_angle_beta 90.00
_cell_angle_gamma 90.00
_cell_formula_units_Z 4
_cell_length_a 6.5585(12)
_cell_length_b 7.0470(13)
_cell_length_c 38.869(7)
_cell_measurement_reflns_used 7116
_cell_measurement_temperature 296(2)
_cell_measurement_theta_max 27.43
_cell_measurement_theta_min 2.94
_cell_volume 1796.4(6)
_computing_cell_refinement 'Bruker SAINT'
_computing_data_collection 'Bruker APEX2'
_computing_data_reduction 'Bruker SAINT'
_computing_molecular_graphics 'Bruker SHELXTL'
_computing_publication_material 'Bruker SHELXTL'
_computing_structure_refinement 'SHELXL-97 (Sheldrick, 2008)'
_computing_structure_solution 'SHELXS-97 (Sheldrick, 2008)'
_diffrn_ambient_temperature 296(2)
_diffrn_measured_fraction_theta_full 0.996
_diffrn_measured_fraction_theta_max 0.996
_diffrn_measurement_device_type 'Bruker APEX-II CCD'
_diffrn_measurement_method '\f and \w scans'
_diffrn_radiation_monochromator graphite
_diffrn_radiation_source 'fine-focus sealed tube'
_diffrn_radiation_type MoK\a
_diffrn_radiation_wavelength 0.71073
_diffrn_reflns_av_R_equivalents 0.0615
_diffrn_reflns_av_sigmaI/netI 0.0497
_diffrn_reflns_limit_h_max 7
_diffrn_reflns_limit_h_min -5
_diffrn_reflns_limit_k_max 8
_diffrn_reflns_limit_k_min -8
_diffrn_reflns_limit_l_max 46
_diffrn_reflns_limit_l_min -46
_diffrn_reflns_number 12569
_diffrn_reflns_theta_full 25.01
_diffrn_reflns_theta_max 25.01
_diffrn_reflns_theta_min 1.05
_exptl_absorpt_coefficient_mu 0.247
_exptl_absorpt_correction_T_max 0.9476
_exptl_absorpt_correction_T_min 0.9385
_exptl_absorpt_correction_type multi-scan
_exptl_absorpt_process_details sadabs
_exptl_crystal_colour colorless
_exptl_crystal_density_diffrn 1.632
_exptl_crystal_density_method 'not measured'
_exptl_crystal_description block
_exptl_crystal_F_000 920
_exptl_crystal_recrystallization_method 'Re-crystallisation from solvent: acetone and water'
_exptl_crystal_size_max 0.26
_exptl_crystal_size_mid 0.24
_exptl_crystal_size_min 0.22
_refine_diff_density_max 0.523
_refine_diff_density_min -0.425
_refine_diff_density_rms 0.086
_refine_ls_abs_structure_details 'Flack H D (1983), Acta Cryst. A39, 876-881'
_refine_ls_abs_structure_Flack -0.08(18)
_refine_ls_extinction_method none
_refine_ls_goodness_of_fit_ref 1.098
_refine_ls_hydrogen_treatment constr
_refine_ls_matrix_type full
_refine_ls_number_parameters 254
_refine_ls_number_reflns 3174
_refine_ls_number_restraints 11
_refine_ls_restrained_S_all 1.148
_refine_ls_R_factor_all 0.0516
_refine_ls_R_factor_gt 0.0499
_refine_ls_shift/su_max 0.001
_refine_ls_shift/su_mean 0.000
_refine_ls_structure_factor_coef Fsqd
_refine_ls_weighting_details 'calc w=1/[\s^2^(Fo^2^)+(0.0757P)^2^+1.6134P] where P=(Fo^2^+2Fc^2^)/3'
_refine_ls_weighting_scheme calc
_refine_ls_wR_factor_gt 0.1381
_refine_ls_wR_factor_ref 0.1397
_reflns_number_gt 3059
_reflns_number_total 3174
_reflns_threshold_expression >2sigma(I)
_cod_data_source_file c6ce00034g2.cif
_cod_data_source_block mo_20140917campna2_0m
_cod_depositor_comments
;
The following automatic conversions were performed:

'_symmetry_cell_setting' value 'Orthorhombic' changed to
'orthorhombic' according to
/usr/data/users/saulius/crontab/automatic-downloads/rss-feeds/RSC/lib/dictionaries/cif_core.dic
dictionary named 'cif_core.dic' version 2.4.2 from 2011-04-26.

Automatic conversion script
Id: cif_fix_values 4268 2015-11-12 08:31:59Z antanas 

 Adding full bibliography for 7223962--7223963.cif.
;
_cod_original_sg_symbol_H-M 'P2(1)2(1)2(1) '
_cod_database_code 7223962

loop_
_symmetry_equiv_pos_as_xyz
'x, y, z'
'-x+1/2, -y, z+1/2'
'-x, y+1/2, -z+1/2'
'x+1/2, -y+1/2, -z'

loop_
_atom_site_label
_atom_site_type_symbol
_atom_site_fract_x
_atom_site_fract_y
_atom_site_fract_z
_atom_site_U_iso_or_equiv
_atom_site_adp_type
_atom_site_occupancy
_atom_site_symmetry_multiplicity
_atom_site_calc_flag
_atom_site_refinement_flags
C1 C 0.6996(5) 1.4051(5) 1.01681(9) 0.0229(7) Uani 1 1 d .
C2 C 0.7007(6) 1.0951(6) 1.03578(9) 0.0253(8) Uani 1 1 d .
H2 H 0.6970 1.0144 1.0547 0.030 Uiso 1 1 calc R
C3 C 0.7084(5) 1.1376(5) 0.97988(9) 0.0200(7) Uani 1 1 d .
C4 C 0.7037(6) 1.2767(5) 0.92918(9) 0.0260(8) Uani 1 1 d .
H4 H 0.7034 1.2923 0.9054 0.031 Uiso 1 1 calc RD
C5 C 0.7000(5) 1.3329(5) 0.98314(9) 0.0228(7) Uani 1 1 d .
C6 C 0.7315(6) 0.9171(5) 0.92951(8) 0.0233(7) Uani 1 1 d .
H6 H 0.7316 0.8229 0.9481 0.028 Uiso 1 1 calc R
C7 C 0.5615(6) 0.8612(5) 0.90324(9) 0.0214(7) Uani 1 1 d .
H7 H 0.4677 0.9681 0.9002 0.026 Uiso 1 1 calc R
C8 C 0.6884(5) 0.8349(5) 0.87067(8) 0.0200(7) Uani 1 1 d .
H8 H 0.7054 0.9580 0.8593 0.024 Uiso 1 1 calc R
C9 C 0.8922(6) 0.7706(6) 0.88491(9) 0.0242(8) Uani 1 1 d .
H9 H 0.8797 0.6427 0.8946 0.029 Uiso 1 1 calc R
C10 C 1.0554(6) 0.7734(6) 0.85763(9) 0.0297(9) Uani 1 1 d .
H10A H 1.0766 0.9015 0.8493 0.036 Uiso 1 1 calc RD
H10B H 1.1832 0.7261 0.8668 0.036 Uiso 1 1 calc RD
N1 N 0.7004(6) 1.5899(5) 1.02435(8) 0.0308(7) Uani 1 1 d .
H1A H 0.6475 1.6068 1.0452 0.046 Uiso 1 1 d R
H1C H 0.8281 1.6326 1.0241 0.046 Uiso 1 1 d R
N2 N 0.6973(5) 1.2795(5) 1.04309(7) 0.0259(7) Uani 1 1 d .
N3 N 0.7087(5) 1.0092(4) 1.00517(7) 0.0235(7) Uani 1 1 d .
N4 N 0.7123(5) 1.1026(4) 0.94477(7) 0.0231(6) Uani 1 1 d .
N5 N 0.6962(5) 1.4173(4) 0.95050(7) 0.0246(7) Uani 1 1 d .
Na1 Na 0.4908(3) 0.4285(3) 0.74937(4) 0.0382(4) Uani 1 1 d .
O1 O 0.9236(4) 0.9058(4) 0.91197(6) 0.0284(6) Uani 1 1 d .
O2 O 0.4510(4) 0.6995(4) 0.91381(7) 0.0329(6) Uani 1 1 d .
H2A H 0.5283 0.6249 0.9234 0.049 Uiso 1 1 calc R
O3 O 0.6133(4) 0.7003(4) 0.84635(6) 0.0261(6) Uani 1 1 d .
O4 O 0.9837(4) 0.6519(4) 0.83014(6) 0.0310(6) Uani 1 1 d .
O5 O 0.7567(5) 0.8612(4) 0.79341(7) 0.0366(7) Uani 1 1 d .
O6 O 0.7081(5) 0.5025(4) 0.79583(7) 0.0384(7) Uani 1 1 d .
O7 O 0.5121(6) 0.2738(5) 0.85238(8) 0.0554(9) Uani 1 1 d D
H7B H 0.5054 0.3853 0.8432 0.066 Uiso 1 1 d RD
H7A H 0.4573 0.2495 0.8716 0.066 Uiso 1 1 d RD
O8 O 0.1281(8) 0.2911(7) 0.88104(10) 0.0739(13) Uani 1 1 d D
H8B H 0.1505 0.2143 0.8973 0.089 Uiso 1 1 d RD
H8A H 0.1977 0.3892 0.8765 0.089 Uiso 1 1 d RD
O9 O 0.2594(6) 0.6826(6) 0.76842(8) 0.0549(9) Uani 1 1 d D
H9A H 0.2147 0.6576 0.7884 0.066 Uiso 1 1 d RD
H9B H 0.1446 0.6990 0.7622 0.066 Uiso 1 1 d RD
O10 O 0.6309(5) 0.6727(5) 0.71482(8) 0.0441(8) Uani 1 1 d .
H10C H 0.7351 0.6729 0.7104 0.053 Uiso 1 1 d R
H10D H 0.5898 0.6841 0.6967 0.053 Uiso 1 1 d R
O11 O 0.0405(6) 0.6893(5) 0.69205(13) 0.0741(13) Uani 1 1 d D
H11A H 0.1215 0.8119 0.6930 0.089 Uiso 1 1 d RD
H11B H 0.0416 0.6639 0.7127 0.089 Uiso 1 1 d RD
P1 P 0.76124(15) 0.68252(14) 0.81314(2) 0.0253(2) Uani 1 1 d .

loop_
_atom_site_aniso_label
_atom_site_aniso_U_11
_atom_site_aniso_U_22
_atom_site_aniso_U_33
_atom_site_aniso_U_23
_atom_site_aniso_U_13
_atom_site_aniso_U_12
C1 0.0163(17) 0.0252(18) 0.0272(17) -0.0003(14) 0.0021(14) 0.0028(14)
C2 0.0237(19) 0.0266(19) 0.0255(17) 0.0011(15) 0.0006(15) 0.0031(16)
C3 0.0144(16) 0.0219(17) 0.0235(16) -0.0023(13) 0.0008(13) 0.0009(13)
C4 0.0300(19) 0.028(2) 0.0204(16) 0.0009(14) -0.0010(15) 0.0005(16)
C5 0.0179(16) 0.0243(17) 0.0263(17) 0.0009(15) 0.0007(14) -0.0008(15)
C6 0.0280(19) 0.0193(17) 0.0226(16) -0.0025(13) 0.0002(15) -0.0021(16)
C7 0.0240(18) 0.0132(16) 0.0271(17) 0.0016(13) -0.0006(14) -0.0007(13)
C8 0.0231(18) 0.0150(15) 0.0220(16) -0.0011(13) -0.0046(13) -0.0029(14)
C9 0.0249(18) 0.0255(19) 0.0223(17) -0.0069(14) -0.0063(14) 0.0020(15)
C10 0.0220(19) 0.037(2) 0.0301(19) -0.0091(17) -0.0056(15) -0.0008(16)
N1 0.041(2) 0.0212(15) 0.0304(16) -0.0075(13) 0.0052(15) -0.0021(15)
N2 0.0258(16) 0.0273(17) 0.0245(14) -0.0009(12) 0.0011(12) 0.0030(13)
N3 0.0249(17) 0.0220(15) 0.0237(14) -0.0004(12) 0.0002(12) 0.0006(13)
N4 0.0240(16) 0.0235(15) 0.0218(14) -0.0032(12) -0.0016(12) 0.0010(13)
N5 0.0269(17) 0.0188(15) 0.0282(15) 0.0016(12) -0.0002(13) 0.0007(13)
Na1 0.0417(9) 0.0377(9) 0.0351(8) -0.0051(7) -0.0051(7) -0.0075(8)
O1 0.0218(13) 0.0358(15) 0.0277(13) -0.0140(12) -0.0028(10) 0.0003(12)
O2 0.0296(14) 0.0308(15) 0.0383(15) 0.0070(12) -0.0002(12) -0.0129(13)
O3 0.0236(13) 0.0290(14) 0.0257(12) -0.0044(11) -0.0058(10) -0.0053(11)
O4 0.0285(15) 0.0344(15) 0.0300(13) -0.0101(11) -0.0063(11) 0.0058(13)
O5 0.0480(18) 0.0312(15) 0.0305(13) 0.0038(11) -0.0075(13) -0.0041(14)
O6 0.0423(18) 0.0325(15) 0.0404(15) -0.0145(12) -0.0139(14) 0.0025(14)
O7 0.066(2) 0.055(2) 0.0446(17) 0.0160(16) -0.0057(17) -0.0105(19)
O8 0.086(3) 0.071(3) 0.065(2) 0.003(2) 0.016(2) -0.023(3)
O9 0.0423(18) 0.076(3) 0.0465(17) 0.0018(17) 0.0112(15) 0.002(2)
O10 0.0345(16) 0.059(2) 0.0385(15) 0.0013(16) 0.0011(13) -0.0024(17)
O11 0.038(2) 0.039(2) 0.145(4) -0.001(2) 0.004(2) 0.0005(18)
P1 0.0271(5) 0.0244(5) 0.0244(4) -0.0047(4) -0.0059(4) 0.0004(4)

loop_
_atom_type_symbol
_atom_type_description
_atom_type_scat_dispersion_real
_atom_type_scat_dispersion_imag
_atom_type_scat_source
C C 0.0033 0.0016 'International Tables Vol C Tables 4.2.6.8 and 6.1.1.4'
H H 0.0000 0.0000 'International Tables Vol C Tables 4.2.6.8 and 6.1.1.4'
N N 0.0061 0.0033 'International Tables Vol C Tables 4.2.6.8 and 6.1.1.4'
O O 0.0106 0.0060 'International Tables Vol C Tables 4.2.6.8 and 6.1.1.4'
Na Na 0.0362 0.0249 'International Tables Vol C Tables 4.2.6.8 and 6.1.1.4'
P P 0.1023 0.0942 'International Tables Vol C Tables 4.2.6.8 and 6.1.1.4'

loop_
_geom_angle_atom_site_label_1
_geom_angle_atom_site_label_2
_geom_angle_atom_site_label_3
_geom_angle
_geom_angle_site_symmetry_1
_geom_angle_site_symmetry_3
N1 C1 N2 118.2(3) . .
N1 C1 C5 124.0(3) . .
N2 C1 C5 117.8(3) . .
N2 C2 N3 129.3(3) . .
N2 C2 H2 115.4 . .
N3 C2 H2 115.4 . .
N3 C3 C5 127.3(3) . .
N3 C3 N4 127.1(3) . .
C5 C3 N4 105.5(3) . .
N5 C4 N4 113.9(3) . .
N5 C4 H4 123.1 . .
N4 C4 H4 123.1 . .
C3 C5 N5 109.9(3) . .
C3 C5 C1 116.5(3) . .
N5 C5 C1 133.6(4) . .
O1 C6 N4 108.8(3) . .
O1 C6 C7 107.6(3) . .
N4 C6 C7 115.8(3) . .
O1 C6 H6 108.1 . .
N4 C6 H6 108.1 . .
C7 C6 H6 108.1 . .
O2 C7 C8 115.1(3) . .
O2 C7 C6 112.3(3) . .
C8 C7 C6 100.6(3) . .
O2 C7 H7 109.5 . .
C8 C7 H7 109.5 . .
C6 C7 H7 109.5 . .
O3 C8 C9 110.3(3) . .
O3 C8 C7 116.2(3) . .
C9 C8 C7 102.4(3) . .
O3 C8 H8 109.2 . .
C9 C8 H8 109.2 . .
C7 C8 H8 109.2 . .
O1 C9 C10 113.9(3) . .
O1 C9 C8 101.3(3) . .
C10 C9 C8 111.5(3) . .
O1 C9 H9 110.0 . .
C10 C9 H9 110.0 . .
C8 C9 H9 110.0 . .
O4 C10 C9 106.3(3) . .
O4 C10 H10A 110.5 . .
C9 C10 H10A 110.5 . .
O4 C10 H10B 110.5 . .
C9 C10 H10B 110.5 . .
H10A C10 H10B 108.7 . .
C1 N1 H1A 109.2 . .
C1 N1 H1C 109.3 . .
H1A N1 H1C 109.5 . .
C2 N2 C1 118.6(3) . .
C3 N3 C2 110.4(3) . .
C4 N4 C3 106.0(3) . .
C4 N4 C6 129.4(3) . .
C3 N4 C6 124.6(3) . .
C4 N5 C5 104.7(3) . .
O6 Na1 O10 92.23(13) . .
O6 Na1 O5 173.97(15) . 3_646
O10 Na1 O5 90.77(12) . 3_646
O6 Na1 O10 85.62(12) . 3_646
O10 Na1 O10 176.48(12) . 3_646
O5 Na1 O10 91.63(12) 3_646 3_646
O6 Na1 O9 88.93(13) . .
O10 Na1 O9 83.18(13) . .
O5 Na1 O9 86.23(13) 3_646 .
O10 Na1 O9 99.55(13) 3_646 .
O6 Na1 O9 88.22(13) . 3_646
O10 Na1 O9 95.35(13) . 3_646
O5 Na1 O9 96.71(12) 3_646 3_646
O10 Na1 O9 81.81(13) 3_646 3_646
O9 Na1 O9 176.74(13) . 3_646
O6 Na1 P1 161.86(11) . 3_646
O10 Na1 P1 98.82(9) . 3_646
O5 Na1 P1 21.17(7) 3_646 3_646
O10 Na1 P1 82.58(9) 3_646 3_646
O9 Na1 P1 106.56(11) . 3_646
O9 Na1 P1 76.52(10) 3_646 3_646
O6 Na1 Na1 75.38(10) . 3_656
O10 Na1 Na1 42.99(9) . 3_656
O5 Na1 Na1 103.47(11) 3_646 3_656
O10 Na1 Na1 138.57(12) 3_646 3_656
O9 Na1 Na1 44.75(10) . 3_656
O9 Na1 Na1 132.75(14) 3_646 3_656
P1 Na1 Na1 122.29(8) 3_646 3_656
O6 Na1 Na1 100.94(11) . 3_646
O10 Na1 Na1 136.11(13) . 3_646
O5 Na1 Na1 80.41(9) 3_646 3_646
O10 Na1 Na1 42.00(9) 3_646 3_646
O9 Na1 Na1 138.07(14) . 3_646
O9 Na1 Na1 44.26(10) 3_646 3_646
P1 Na1 Na1 61.24(5) 3_646 3_646
Na1 Na1 Na1 175.77(13) 3_656 3_646
C9 O1 C6 105.0(3) . .
C7 O2 H2A 109.5 . .
C8 O3 P1 111.9(2) . .
C10 O4 P1 121.1(2) . .
P1 O5 Na1 123.31(18) . 3_656
P1 O6 Na1 132.93(19) . .
H7B O7 H7A 121.9 . .
H8B O8 H8A 125.8 . .
Na1 O9 Na1 90.98(11) . 3_656
Na1 O9 H9A 109.7 . .
Na1 O9 H9A 128.9 3_656 .
Na1 O9 H9B 126.6 . .
Na1 O9 H9B 115.9 3_656 .
H9A O9 H9B 88.9 . .
Na1 O10 Na1 95.01(11) . 3_656
Na1 O10 H10C 121.2 . .
Na1 O10 H10C 117.5 3_656 .
Na1 O10 H10D 117.7 . .
Na1 O10 H10D 109.8 3_656 .
H10C O10 H10D 96.6 . .
H11A O11 H11B 98.4 . .
O5 P1 O6 119.43(16) . .
O5 P1 O4 110.18(18) . .
O6 P1 O4 106.53(17) . .
O5 P1 O3 109.66(16) . .
O6 P1 O3 106.74(17) . .
O4 P1 O3 103.02(13) . .
O5 P1 Na1 35.52(13) . 3_656
O6 P1 Na1 89.86(12) . 3_656
O4 P1 Na1 142.80(12) . 3_656
O3 P1 Na1 103.76(10) . 3_656

loop_
_geom_bond_atom_site_label_1
_geom_bond_atom_site_label_2
_geom_bond_distance
_geom_bond_site_symmetry_2
C1 N1 1.335(5) .
C1 N2 1.352(5) .
C1 C5 1.404(5) .
C2 N2 1.331(5) .
C2 N3 1.336(5) .
C2 H2 0.9300 .
C3 N3 1.336(4) .
C3 C5 1.383(5) .
C3 N4 1.387(4) .
C4 N5 1.293(5) .
C4 N4 1.370(5) .
C4 H4 0.9300 .
C5 N5 1.402(4) .
C6 O1 1.435(5) .
C6 N4 1.441(4) .
C6 C7 1.562(5) .
C6 H6 0.9800 .
C7 O2 1.411(4) .
C7 C8 1.526(5) .
C7 H7 0.9800 .
C8 O3 1.427(4) .
C8 C9 1.516(5) .
C8 H8 0.9800 .
C9 O1 1.434(4) .
C9 C10 1.507(5) .
C9 H9 0.9800 .
C10 O4 1.448(4) .
C10 H10A 0.9700 .
C10 H10B 0.9700 .
N1 H1A 0.8900 .
N1 H1C 0.8900 .
Na1 O6 2.359(3) .
Na1 O10 2.368(4) .
Na1 O5 2.372(3) 3_646
Na1 O10 2.413(4) 3_646
Na1 O9 2.461(4) .
Na1 O9 2.483(4) 3_646
Na1 P1 3.412(2) 3_646
Na1 Na1 3.5259(7) 3_656
Na1 Na1 3.5259(7) 3_646
O2 H2A 0.8200 .
O3 P1 1.620(3) .
O4 P1 1.616(3) .
O5 P1 1.475(3) .
O5 Na1 2.372(3) 3_656
O6 P1 1.477(3) .
O7 H7B 0.8644 .
O7 H7A 0.8469 .
O8 H8B 0.8454 .
O8 H8A 0.8473 .
O9 Na1 2.483(4) 3_656
O9 H9A 0.8482 .
O9 H9B 0.7990 .
O10 Na1 2.413(4) 3_656
O10 H10C 0.7052 .
O10 H10D 0.7602 .
O11 H11A 1.0152 .
O11 H11B 0.8211 .
P1 Na1 3.412(2) 3_656

loop_
_geom_torsion_atom_site_label_1
_geom_torsion_atom_site_label_2
_geom_torsion_atom_site_label_3
_geom_torsion_atom_site_label_4
_geom_torsion
_geom_torsion_site_symmetry_1
_geom_torsion_site_symmetry_4
N3 C3 C5 N5 -178.1(3) . .
N4 C3 C5 N5 0.7(4) . .
N3 C3 C5 C1 2.7(6) . .
N4 C3 C5 C1 -178.5(3) . .
N1 C1 C5 C3 177.1(4) . .
N2 C1 C5 C3 -3.2(5) . .
N1 C1 C5 N5 -1.8(6) . .
N2 C1 C5 N5 177.9(4) . .
O1 C6 C7 O2 119.2(3) . .
N4 C6 C7 O2 -118.9(3) . .
O1 C6 C7 C8 -3.7(3) . .
N4 C6 C7 C8 118.3(3) . .
O2 C7 C8 O3 29.4(4) . .
C6 C7 C8 O3 150.3(3) . .
O2 C7 C8 C9 -90.9(3) . .
C6 C7 C8 C9 30.0(3) . .
O3 C8 C9 O1 -171.4(3) . .
C7 C8 C9 O1 -47.1(3) . .
O3 C8 C9 C10 67.1(4) . .
C7 C8 C9 C10 -168.6(3) . .
O1 C9 C10 O4 -171.2(3) . .
C8 C9 C10 O4 -57.4(4) . .
N3 C2 N2 C1 0.9(7) . .
N1 C1 N2 C2 -178.6(4) . .
C5 C1 N2 C2 1.7(5) . .
C5 C3 N3 C2 -0.4(5) . .
N4 C3 N3 C2 -178.9(4) . .
N2 C2 N3 C3 -1.5(6) . .
N5 C4 N4 C3 0.4(4) . .
N5 C4 N4 C6 -176.8(4) . .
N3 C3 N4 C4 178.2(4) . .
C5 C3 N4 C4 -0.6(4) . .
N3 C3 N4 C6 -4.5(6) . .
C5 C3 N4 C6 176.7(3) . .
O1 C6 N4 C4 63.3(5) . .
C7 C6 N4 C4 -58.0(5) . .
O1 C6 N4 C3 -113.5(4) . .
C7 C6 N4 C3 125.3(4) . .
N4 C4 N5 C5 0.0(4) . .
C3 C5 N5 C4 -0.4(4) . .
C1 C5 N5 C4 178.6(4) . .
C10 C9 O1 C6 164.9(3) . .
C8 C9 O1 C6 45.1(3) . .
N4 C6 O1 C9 -152.2(3) . .
C7 C6 O1 C9 -26.0(3) . .
C9 C8 O3 P1 -63.4(3) . .
C7 C8 O3 P1 -179.3(2) . .
C9 C10 O4 P1 52.8(4) . .
O10 Na1 O6 P1 48.6(3) . .
O5 Na1 O6 P1 -71.1(14) 3_646 .
O10 Na1 O6 P1 -134.2(3) 3_646 .
O9 Na1 O6 P1 -34.5(3) . .
O9 Na1 O6 P1 143.9(3) 3_646 .
P1 Na1 O6 P1 176.3(2) 3_646 .
Na1 Na1 O6 P1 8.7(3) 3_656 .
Na1 Na1 O6 P1 -173.5(2) 3_646 .
O6 Na1 O9 Na1 70.14(12) . 3_656
O10 Na1 O9 Na1 -22.23(10) . 3_656
O5 Na1 O9 Na1 -113.46(13) 3_646 3_656
O10 Na1 O9 Na1 155.52(13) 3_646 3_656
O9 Na1 O9 Na1 41(2) 3_646 3_656
P1 Na1 O9 Na1 -119.44(10) 3_646 3_656
Na1 Na1 O9 Na1 175.40(17) 3_646 3_656
O6 Na1 O10 Na1 -65.66(12) . 3_656
O5 Na1 O10 Na1 109.11(13) 3_646 3_656
O10 Na1 O10 Na1 -118(2) 3_646 3_656
O9 Na1 O10 Na1 23.00(11) . 3_656
O9 Na1 O10 Na1 -154.08(14) 3_646 3_656
P1 Na1 O10 Na1 128.78(11) 3_646 3_656
Na1 Na1 O10 Na1 -173.98(18) 3_646 3_656
Na1 O5 P1 O6 37.3(3) 3_656 .
Na1 O5 P1 O4 161.05(17) 3_656 .
Na1 O5 P1 O3 -86.2(2) 3_656 .
Na1 O6 P1 O5 -29.3(3) . .
Na1 O6 P1 O4 -154.8(2) . .
Na1 O6 P1 O3 95.7(3) . .
Na1 O6 P1 Na1 -8.7(3) . 3_656
C10 O4 P1 O5 68.6(3) . .
C10 O4 P1 O6 -160.4(3) . .
C10 O4 P1 O3 -48.3(3) . .
C10 O4 P1 Na1 86.8(3) . 3_656
C8 O3 P1 O5 -67.0(3) . .
C8 O3 P1 O6 162.3(2) . .
C8 O3 P1 O4 50.3(3) . .
C8 O3 P1 Na1 -103.7(2) . 3_656
